data_7205979
loop_
_publ_author_name
'Liu, Qing-Xiang'
'Yu, Jie'
'Zhao, Xiao-Jun'
'Liu, Shu-Weng'
'Yang, Xiao-Qiong'
'Li, Kang-Ying'
'Wang, Xiu-Guang'

_publ_section_title
;
 Mercury(ii), copper(ii) and silver(i) complexes with ether or diether
 functionalized bis-NHC ligands: synthesis and structural studies
;
_journal_issue 12
_journal_name_full CrystEngComm
_journal_page_first 4086
_journal_paper_doi 10.1039/c1ce05134b
_journal_volume 13
_journal_year 2011
_chemical_formula_sum 'C27 H36 Ag F6 N4 O2 P'
_chemical_formula_weight 701.44
_chemical_name_systematic
;
?
;
_space_group_IT_number 2
_symmetry_cell_setting triclinic
_symmetry_space_group_name_Hall '-P 1'
_symmetry_space_group_name_H-M 'P -1'
_atom_sites_solution_hydrogens geom
_atom_sites_solution_primary direct
_atom_sites_solution_secondary difmap
_audit_creation_method SHELXL-97
_cell_angle_alpha 108.903(3)
_cell_angle_beta 94.498(3)
_cell_angle_gamma 102.542(2)
_cell_formula_units_Z 2
_cell_length_a 8.0951(12)
_cell_length_b 12.3444(18)
_cell_length_c 15.870(2)
_cell_measurement_reflns_used 2088
_cell_measurement_temperature 296(2)
_cell_measurement_theta_max 22.64
_cell_measurement_theta_min 2.61
_cell_volume 1445.4(4)
_computing_cell_refinement 'Bruker SMART'
_computing_data_collection 'Bruker SMART'
_computing_data_reduction 'Bruker SAINT'
_computing_molecular_graphics 'Bruker SHELXTL'
_computing_publication_material 'Bruker SHELXTL'
_computing_structure_refinement 'SHELXL-97 (Sheldrick, 1997)'
_computing_structure_solution 'SHELXS-97 (Sheldrick, 1990)'
_diffrn_ambient_temperature 296(2)
_diffrn_measured_fraction_theta_full 0.994
_diffrn_measured_fraction_theta_max 0.994
_diffrn_measurement_device_type 'CCD area detector'
_diffrn_measurement_method 'phi and omega scans'
_diffrn_radiation_monochromator graphite
_diffrn_radiation_source 'fine-focus sealed tube'
_diffrn_radiation_type MoK\a
_diffrn_radiation_wavelength 0.71073
_diffrn_reflns_av_R_equivalents 0.0272
_diffrn_reflns_av_sigmaI/netI 0.0647
_diffrn_reflns_limit_h_max 9
_diffrn_reflns_limit_h_min -9
_diffrn_reflns_limit_k_max 14
_diffrn_reflns_limit_k_min -14
_diffrn_reflns_limit_l_max 18
_diffrn_reflns_limit_l_min -14
_diffrn_reflns_number 7347
_diffrn_reflns_theta_full 25.03
_diffrn_reflns_theta_max 25.03
_diffrn_reflns_theta_min 1.37
_exptl_absorpt_coefficient_mu 0.824
_exptl_absorpt_correction_T_max 0.862
_exptl_absorpt_correction_T_min 0.821
_exptl_absorpt_correction_type multi-scan
_exptl_absorpt_process_details sadabs
_exptl_crystal_colour colourless
_exptl_crystal_density_diffrn 1.612
_exptl_crystal_density_meas ?
_exptl_crystal_density_method 'not measured'
_exptl_crystal_description block
_exptl_crystal_F_000 716
_exptl_crystal_size_max 0.24
_exptl_crystal_size_mid 0.20
_exptl_crystal_size_min 0.18
_refine_diff_density_max 0.725
_refine_diff_density_min -0.607
_refine_diff_density_rms 0.103
_refine_ls_extinction_method none
_refine_ls_goodness_of_fit_ref 1.045
_refine_ls_hydrogen_treatment constr
_refine_ls_matrix_type full
_refine_ls_number_parameters 372
_refine_ls_number_reflns 5085
_refine_ls_number_restraints 2
_refine_ls_restrained_S_all 1.066
_refine_ls_R_factor_all 0.0983
_refine_ls_R_factor_gt 0.0560
_refine_ls_shift/su_max 0.000
_refine_ls_shift/su_mean 0.000
_refine_ls_structure_factor_coef Fsqd
_refine_ls_weighting_details 'calc w=1/[\s^2^(Fo^2^)+(0.0899P)^2^+0.0000P] where P=(Fo^2^+2Fc^2^)/3'
_refine_ls_weighting_scheme calc
_refine_ls_wR_factor_gt 0.1384
_refine_ls_wR_factor_ref 0.1667
_reflns_number_gt 3184
_reflns_number_total 5118
_reflns_threshold_expression >2sigma(I)
_cod_data_source_file c1ce05134b.txt
_cod_data_source_block 080118b
_cod_depositor_comments
;
The following automatic conversions were performed:
'_symmetry_cell_setting' value 'Triclinic' changed to 'triclinic'
according to '/home/saulius/struct/CIF-dictionaries/cif_core.dic'
dictionary named 'cif_core.dic' version 2.4.1 from 2010-06-29.

Automatic conversion script
Id: cif_fix_enum 1555 2011-01-17 13:19:09Z saulius 

The following automatic conversions were performed:

'_exptl_crystal_density_meas' value 'none' was changed to '?' - the
value is perceived as not measured.

Automatic conversion script
Id: cif_fix_values 3008 2015-01-20 13:52:24Z robertas 
;
_cod_original_sg_symbol_H-M P-1
_cod_database_code 7205979

loop_
_symmetry_equiv_pos_as_xyz
'x, y, z'
'-x, -y, -z'

loop_
_atom_site_label
_atom_site_type_symbol
_atom_site_fract_x
_atom_site_fract_y
_atom_site_fract_z
_atom_site_U_iso_or_equiv
_atom_site_adp_type
_atom_site_occupancy
_atom_site_symmetry_multiplicity
_atom_site_calc_flag
_atom_site_refinement_flags
_atom_site_disorder_assembly
_atom_site_disorder_group
Ag1 Ag 1.03281(7) 0.49977(4) 0.24424(3) 0.0536(2) Uani 1 1 d . . .
P1 P 0.4770(3) 1.00120(16) 0.25554(14) 0.0588(5) Uani 1 1 d . . .
F1 F 0.4172(8) 1.0509(4) 0.3491(4) 0.121(2) Uani 1 1 d . . .
F2 F 0.4378(11) 1.1081(5) 0.2331(4) 0.155(3) Uani 1 1 d . . .
F3 F 0.5330(12) 0.9521(5) 0.1647(5) 0.179(4) Uani 1 1 d . . .
F4 F 0.5037(12) 0.8927(6) 0.2781(5) 0.173(3) Uani 1 1 d . . .
F5 F 0.2954(8) 0.9237(6) 0.2148(5) 0.155(3) Uani 1 1 d . . .
F6 F 0.6531(8) 1.0829(7) 0.2969(6) 0.195(4) Uani 1 1 d . . .
N1 N 0.7981(6) 0.3952(4) 0.0577(3) 0.0447(12) Uani 1 1 d . . .
N2 N 0.8865(6) 0.5862(4) 0.1003(3) 0.0408(12) Uani 1 1 d . . .
N3 N 1.2864(6) 0.5977(4) 0.4227(3) 0.0396(11) Uani 1 1 d . . .
N4 N 1.1199(6) 0.4301(4) 0.4103(3) 0.0437(12) Uani 1 1 d . . .
C1 C 0.6233(12) 0.2290(7) 0.0881(7) 0.097(3) Uani 1 1 d . . .
H1A H 0.6231 0.2801 0.1483 0.145 Uiso 1 1 calc R . .
H1B H 0.6197 0.1507 0.0879 0.145 Uiso 1 1 calc R . .
H1C H 0.5248 0.2263 0.0489 0.145 Uiso 1 1 calc R . .
C2 C 0.7794(10) 0.2745(6) 0.0563(5) 0.0621(19) Uani 1 1 d . . .
H2A H 0.8781 0.2724 0.0940 0.075 Uiso 1 1 calc R . .
H2B H 0.7779 0.2230 -0.0048 0.075 Uiso 1 1 calc R . .
C3 C 0.7268(7) 0.4266(5) -0.0104(4) 0.0407(14) Uani 1 1 d . . .
C4 C 0.6209(8) 0.3583(6) -0.0931(4) 0.0511(16) Uani 1 1 d . . .
H4 H 0.5831 0.2762 -0.1113 0.061 Uiso 1 1 calc R . .
C5 C 0.5761(9) 0.4196(7) -0.1458(4) 0.0568(18) Uani 1 1 d . . .
H5 H 0.5057 0.3778 -0.2012 0.068 Uiso 1 1 calc R . .
C6 C 0.6321(9) 0.5408(7) -0.1191(4) 0.0600(19) Uani 1 1 d . . .
H6 H 0.5974 0.5780 -0.1572 0.072 Uiso 1 1 calc R . .
C7 C 0.7376(9) 0.6099(6) -0.0381(4) 0.0525(16) Uani 1 1 d . . .
H7 H 0.7761 0.6918 -0.0209 0.063 Uiso 1 1 calc R . .
C8 C 0.7822(7) 0.5479(5) 0.0159(4) 0.0405(14) Uani 1 1 d . . .
C9 C 0.8947(8) 0.4935(6) 0.1247(4) 0.0462(15) Uani 1 1 d . . .
C10 C 0.9756(8) 0.7095(5) 0.1511(4) 0.0518(16) Uani 1 1 d . . .
H10A H 1.0191 0.7469 0.1093 0.062 Uiso 1 1 calc R . .
H10B H 1.0733 0.7117 0.1917 0.062 Uiso 1 1 calc R . .
C11 C 0.8661(9) 0.7795(5) 0.2049(4) 0.0539(17) Uani 1 1 d . . .
H11A H 0.9268 0.8628 0.2281 0.065 Uiso 1 1 calc R . .
H11B H 0.7617 0.7704 0.1659 0.065 Uiso 1 1 calc R . .
O1 O 0.8235(6) 0.7423(4) 0.2777(3) 0.0586(12) Uani 1 1 d . . .
C12 C 0.8718(8) 0.8357(6) 0.3643(4) 0.0548(17) Uani 1 1 d . . .
H12A H 0.8125 0.8094 0.4078 0.066 Uiso 1 1 calc R . .
H12B H 0.8349 0.9038 0.3604 0.066 Uiso 1 1 calc R . .
C13 C 1.0591(9) 0.8722(6) 0.3973(5) 0.0576(18) Uani 1 1 d . . .
H13A H 1.1190 0.9037 0.3563 0.069 Uiso 1 1 calc R . .
H13B H 1.0839 0.9343 0.4562 0.069 Uiso 1 1 calc R . .
O2 O 1.1173(6) 0.7749(4) 0.4033(3) 0.0668(14) Uani 1 1 d . . .
C14 C 1.2936(8) 0.8057(6) 0.4432(5) 0.0556(17) Uani 1 1 d . . .
H14A H 1.3031 0.8260 0.5081 0.067 Uiso 1 1 calc R . .
H14B H 1.3570 0.8738 0.4310 0.067 Uiso 1 1 calc R . .
C15 C 1.3654(8) 0.7025(6) 0.4040(4) 0.0525(17) Uani 1 1 d . . .
H15A H 1.3528 0.6829 0.3391 0.063 Uiso 1 1 calc R . .
H15B H 1.4871 0.7254 0.4272 0.063 Uiso 1 1 calc R . .
C16 C 1.3275(7) 0.5795(5) 0.5035(4) 0.0395(14) Uani 1 1 d . . .
C17 C 1.4452(8) 0.6475(6) 0.5810(4) 0.0457(15) Uani 1 1 d . . .
H17 H 1.5183 0.7195 0.5861 0.055 Uiso 1 1 calc R . .
C18 C 1.4483(9) 0.6033(6) 0.6493(4) 0.0525(17) Uani 1 1 d . . .
H18 H 1.5273 0.6457 0.7018 0.063 Uiso 1 1 calc R . .
C19 C 1.3378(9) 0.4974(7) 0.6431(5) 0.0577(18) Uani 1 1 d . . .
H19 H 1.3431 0.4713 0.6918 0.069 Uiso 1 1 calc R . .
C20 C 1.2188(8) 0.4289(6) 0.5657(5) 0.0520(17) Uani 1 1 d . . .
H20 H 1.1435 0.3580 0.5613 0.062 Uiso 1 1 calc R . .
C21 C 1.2195(7) 0.4730(5) 0.4956(4) 0.0406(14) Uani 1 1 d . . .
C22 C 1.1614(7) 0.5061(5) 0.3665(4) 0.0432(15) Uani 1 1 d . . .
C23 C 0.9889(8) 0.3165(5) 0.3734(5) 0.0566(18) Uani 1 1 d . . .
H23A H 0.9076 0.3193 0.3264 0.068 Uiso 1 1 calc R . .
H23B H 0.9269 0.3042 0.4208 0.068 Uiso 1 1 calc R . .
C24 C 1.0659(11) 0.2143(7) 0.3350(7) 0.119(4) Uani 1 1 d . . .
H24A H 1.1190 0.2227 0.2847 0.179 Uiso 1 1 calc R . .
H24B H 0.9775 0.1415 0.3153 0.179 Uiso 1 1 calc R . .
H24C H 1.1504 0.2134 0.3806 0.179 Uiso 1 1 calc R . .
C25 C 0.0067(15) -0.0098(8) 0.9108(6) 0.116(4) Uani 1 1 d D . .
H25A H 0.0976 -0.0497 0.8984 0.139 Uiso 1 1 calc R . .
H25B H -0.0342 0.0029 0.8565 0.139 Uiso 1 1 calc R . .
C26 C 0.0727(9) 0.1038(5) 0.9841(5) 0.0571(18) Uani 1 1 d D . .
H26A H 0.1657 0.1530 0.9675 0.068 Uiso 1 1 calc R . .
H26B H -0.0173 0.1447 0.9956 0.068 Uiso 1 1 calc R . .
C27 C 0.1335(13) 0.0832(8) 1.0638(7) 0.117(4) Uani 1 1 d D . .
H27A H 0.1788 0.1583 1.1129 0.141 Uiso 1 1 calc R . .
H27B H 0.2251 0.0438 1.0524 0.141 Uiso 1 1 calc R . .

loop_
_atom_site_aniso_label
_atom_site_aniso_U_11
_atom_site_aniso_U_22
_atom_site_aniso_U_33
_atom_site_aniso_U_23
_atom_site_aniso_U_13
_atom_site_aniso_U_12
Ag1 0.0486(3) 0.0640(4) 0.0482(3) 0.0176(3) 0.0004(2) 0.0199(3)
P1 0.0562(11) 0.0441(10) 0.0666(12) 0.0109(9) 0.0060(9) 0.0079(9)
F1 0.161(6) 0.076(3) 0.109(4) 0.013(3) 0.057(4) 0.015(3)
F2 0.271(9) 0.085(4) 0.121(5) 0.044(4) 0.030(5) 0.058(5)
F3 0.283(10) 0.093(4) 0.138(6) 0.006(4) 0.126(6) 0.022(5)
F4 0.295(10) 0.115(5) 0.139(6) 0.044(4) 0.032(6) 0.118(6)
F5 0.096(5) 0.124(5) 0.181(7) 0.010(5) -0.018(4) -0.024(4)
F6 0.072(4) 0.176(7) 0.228(9) -0.034(6) 0.011(5) -0.026(4)
N1 0.050(3) 0.039(3) 0.043(3) 0.011(2) 0.004(2) 0.013(2)
N2 0.041(3) 0.040(3) 0.042(3) 0.011(2) 0.009(2) 0.015(2)
N3 0.033(3) 0.045(3) 0.042(3) 0.016(2) 0.005(2) 0.011(2)
N4 0.034(3) 0.043(3) 0.052(3) 0.012(3) 0.006(2) 0.012(2)
C1 0.113(8) 0.079(6) 0.134(8) 0.061(6) 0.065(7) 0.044(6)
C2 0.072(5) 0.048(4) 0.070(5) 0.020(4) 0.015(4) 0.023(4)
C3 0.040(3) 0.040(4) 0.038(3) 0.009(3) 0.009(3) 0.011(3)
C4 0.045(4) 0.052(4) 0.048(4) 0.006(3) 0.009(3) 0.014(3)
C5 0.054(4) 0.072(5) 0.037(4) 0.006(4) 0.005(3) 0.022(4)
C6 0.065(5) 0.081(6) 0.047(4) 0.032(4) 0.013(4) 0.030(4)
C7 0.057(4) 0.054(4) 0.053(4) 0.023(4) 0.015(3) 0.018(3)
C8 0.041(4) 0.043(3) 0.038(3) 0.010(3) 0.011(3) 0.016(3)
C9 0.043(4) 0.050(4) 0.042(4) 0.012(3) 0.009(3) 0.012(3)
C10 0.050(4) 0.042(4) 0.051(4) 0.005(3) 0.000(3) 0.004(3)
C11 0.073(5) 0.039(4) 0.046(4) 0.016(3) 0.006(3) 0.007(3)
O1 0.066(3) 0.046(3) 0.061(3) 0.015(2) 0.011(2) 0.012(2)
C12 0.057(4) 0.056(4) 0.053(4) 0.013(4) 0.012(3) 0.028(3)
C13 0.064(5) 0.044(4) 0.055(4) 0.004(3) 0.003(3) 0.018(3)
O2 0.048(3) 0.046(3) 0.104(4) 0.029(3) -0.004(3) 0.010(2)
C14 0.049(4) 0.052(4) 0.063(4) 0.025(4) 0.001(3) 0.003(3)
C15 0.041(4) 0.063(4) 0.059(4) 0.028(4) 0.011(3) 0.015(3)
C16 0.030(3) 0.047(4) 0.046(4) 0.014(3) 0.012(3) 0.020(3)
C17 0.036(3) 0.051(4) 0.045(4) 0.009(3) 0.005(3) 0.014(3)
C18 0.048(4) 0.065(5) 0.040(4) 0.010(3) 0.002(3) 0.023(4)
C19 0.066(5) 0.074(5) 0.053(4) 0.031(4) 0.019(4) 0.039(4)
C20 0.052(4) 0.057(4) 0.064(5) 0.031(4) 0.023(3) 0.028(3)
C21 0.035(3) 0.046(4) 0.045(4) 0.014(3) 0.015(3) 0.021(3)
C22 0.031(3) 0.052(4) 0.046(4) 0.016(3) 0.001(3) 0.014(3)
C23 0.040(4) 0.049(4) 0.067(5) 0.010(4) -0.003(3) 0.003(3)
C24 0.056(6) 0.064(5) 0.179(11) -0.031(6) 0.019(6) 0.007(4)
C25 0.145(10) 0.099(8) 0.113(8) 0.056(7) 0.022(7) 0.019(7)
C26 0.066(5) 0.030(3) 0.083(5) 0.032(4) 0.009(4) 0.009(3)
C27 0.096(8) 0.078(7) 0.153(10) 0.043(7) -0.020(7) -0.018(6)

loop_
_atom_type_symbol
_atom_type_description
_atom_type_scat_dispersion_real
_atom_type_scat_dispersion_imag
_atom_type_scat_source
C C 0.0033 0.0016 'International Tables Vol C Tables 4.2.6.8 and 6.1.1.4'
H H 0.0000 0.0000 'International Tables Vol C Tables 4.2.6.8 and 6.1.1.4'
N N 0.0061 0.0033 'International Tables Vol C Tables 4.2.6.8 and 6.1.1.4'
P P 0.1023 0.0942 'International Tables Vol C Tables 4.2.6.8 and 6.1.1.4'
F F 0.0171 0.0103 'International Tables Vol C Tables 4.2.6.8 and 6.1.1.4'
O O 0.0106 0.0060 'International Tables Vol C Tables 4.2.6.8 and 6.1.1.4'
Ag Ag -0.8971 1.1015 'International Tables Vol C Tables 4.2.6.8 and 6.1.1.4'

loop_
_geom_angle_atom_site_label_1
_geom_angle_atom_site_label_2
_geom_angle_atom_site_label_3
_geom_angle
_geom_angle_site_symmetry_1
_geom_angle_site_symmetry_3
_geom_angle_publ_flag
C9 Ag1 C22 177.5(2) . . ?
F6 P1 F3 92.1(5) . . ?
F6 P1 F5 177.3(4) . . ?
F3 P1 F5 89.3(5) . . ?
F6 P1 F4 98.0(6) . . ?
F3 P1 F4 89.8(4) . . ?
F5 P1 F4 84.4(5) . . ?
F6 P1 F2 85.2(5) . . ?
F3 P1 F2 91.9(4) . . ?
F5 P1 F2 92.4(4) . . ?
F4 P1 F2 176.4(4) . . ?
F6 P1 F1 88.5(4) . . ?
F3 P1 F1 179.4(4) . . ?
F5 P1 F1 90.1(4) . . ?
F4 P1 F1 90.1(4) . . ?
F2 P1 F1 88.2(4) . . ?
C9 N1 C3 109.8(5) . . ?
C9 N1 C2 124.6(5) . . ?
C3 N1 C2 125.5(5) . . ?
C9 N2 C8 110.0(5) . . ?
C9 N2 C10 126.0(5) . . ?
C8 N2 C10 124.0(5) . . ?
C22 N3 C16 110.7(5) . . ?
C22 N3 C15 125.1(5) . . ?
C16 N3 C15 124.2(5) . . ?
C22 N4 C21 110.7(5) . . ?
C22 N4 C23 124.9(5) . . ?
C21 N4 C23 124.4(5) . . ?
C2 C1 H1A 109.5 . . ?
C2 C1 H1B 109.5 . . ?
H1A C1 H1B 109.5 . . ?
C2 C1 H1C 109.5 . . ?
H1A C1 H1C 109.5 . . ?
H1B C1 H1C 109.5 . . ?
N1 C2 C1 113.0(6) . . ?
N1 C2 H2A 109.0 . . ?
C1 C2 H2A 109.0 . . ?
N1 C2 H2B 109.0 . . ?
C1 C2 H2B 109.0 . . ?
H2A C2 H2B 107.8 . . ?
C8 C3 N1 106.8(5) . . ?
C8 C3 C4 121.6(6) . . ?
N1 C3 C4 131.6(6) . . ?
C5 C4 C3 116.0(6) . . ?
C5 C4 H4 122.0 . . ?
C3 C4 H4 122.0 . . ?
C4 C5 C6 122.1(6) . . ?
C4 C5 H5 119.0 . . ?
C6 C5 H5 119.0 . . ?
C5 C6 C7 122.9(6) . . ?
C5 C6 H6 118.6 . . ?
C7 C6 H6 118.6 . . ?
C6 C7 C8 115.2(6) . . ?
C6 C7 H7 122.4 . . ?
C8 C7 H7 122.4 . . ?
C3 C8 C7 122.2(6) . . ?
C3 C8 N2 106.2(5) . . ?
C7 C8 N2 131.6(6) . . ?
N2 C9 N1 107.2(5) . . ?
N2 C9 Ag1 126.1(4) . . ?
N1 C9 Ag1 126.7(4) . . ?
N2 C10 C11 113.9(5) . . ?
N2 C10 H10A 108.8 . . ?
C11 C10 H10A 108.8 . . ?
N2 C10 H10B 108.8 . . ?
C11 C10 H10B 108.8 . . ?
H10A C10 H10B 107.7 . . ?
O1 C11 C10 111.6(5) . . ?
O1 C11 H11A 109.3 . . ?
C10 C11 H11A 109.3 . . ?
O1 C11 H11B 109.3 . . ?
C10 C11 H11B 109.3 . . ?
H11A C11 H11B 108.0 . . ?
C11 O1 C12 113.9(5) . . ?
O1 C12 C13 113.2(5) . . ?
O1 C12 H12A 108.9 . . ?
C13 C12 H12A 108.9 . . ?
O1 C12 H12B 108.9 . . ?
C13 C12 H12B 108.9 . . ?
H12A C12 H12B 107.8 . . ?
O2 C13 C12 110.4(5) . . ?
O2 C13 H13A 109.6 . . ?
C12 C13 H13A 109.6 . . ?
O2 C13 H13B 109.6 . . ?
C12 C13 H13B 109.6 . . ?
H13A C13 H13B 108.1 . . ?
C13 O2 C14 113.7(5) . . ?
O2 C14 C15 108.5(5) . . ?
O2 C14 H14A 110.0 . . ?
C15 C14 H14A 110.0 . . ?
O2 C14 H14B 110.0 . . ?
C15 C14 H14B 110.0 . . ?
H14A C14 H14B 108.4 . . ?
N3 C15 C14 114.6(5) . . ?
N3 C15 H15A 108.6 . . ?
C14 C15 H15A 108.6 . . ?
N3 C15 H15B 108.6 . . ?
C14 C15 H15B 108.6 . . ?
H15A C15 H15B 107.6 . . ?
C21 C16 C17 122.0(6) . . ?
C21 C16 N3 105.8(5) . . ?
C17 C16 N3 132.2(6) . . ?
C18 C17 C16 116.6(6) . . ?
C18 C17 H17 121.7 . . ?
C16 C17 H17 121.7 . . ?
C17 C18 C19 122.1(6) . . ?
C17 C18 H18 118.9 . . ?
C19 C18 H18 118.9 . . ?
C18 C19 C20 121.6(6) . . ?
C18 C19 H19 119.2 . . ?
C20 C19 H19 119.2 . . ?
C21 C20 C19 115.9(6) . . ?
C21 C20 H20 122.0 . . ?
C19 C20 H20 122.0 . . ?
C16 C21 C20 121.7(6) . . ?
C16 C21 N4 106.5(5) . . ?
C20 C21 N4 131.7(6) . . ?
N4 C22 N3 106.3(5) . . ?
N4 C22 Ag1 127.4(4) . . ?
N3 C22 Ag1 125.6(4) . . ?
N4 C23 C24 112.0(6) . . ?
N4 C23 H23A 109.2 . . ?
C24 C23 H23A 109.2 . . ?
N4 C23 H23B 109.2 . . ?
C24 C23 H23B 109.2 . . ?
H23A C23 H23B 107.9 . . ?
C23 C24 H24A 109.5 . . ?
C23 C24 H24B 109.5 . . ?
H24A C24 H24B 109.5 . . ?
C23 C24 H24C 109.5 . . ?
H24A C24 H24C 109.5 . . ?
H24B C24 H24C 109.5 . . ?
C26 C25 C27 109.6(8) . 2_557 ?
C26 C25 H25A 109.8 . . ?
C27 C25 H25A 109.8 2_557 . ?
C26 C25 H25B 109.8 . . ?
C27 C25 H25B 109.8 2_557 . ?
H25A C25 H25B 108.2 . . ?
C27 C26 C25 108.9(7) . . ?
C27 C26 H26A 109.9 . . ?
C25 C26 H26A 109.9 . . ?
C27 C26 H26B 109.9 . . ?
C25 C26 H26B 109.9 . . ?
H26A C26 H26B 108.3 . . ?
C26 C27 C25 110.0(7) . 2_557 ?
C26 C27 H27A 109.7 . . ?
C25 C27 H27A 109.7 2_557 . ?
C26 C27 H27B 109.7 . . ?
C25 C27 H27B 109.7 2_557 . ?
H27A C27 H27B 108.2 . . ?

loop_
_geom_bond_atom_site_label_1
_geom_bond_atom_site_label_2
_geom_bond_distance
_geom_bond_site_symmetry_2
_geom_bond_publ_flag
Ag1 C9 2.095(6) . ?
Ag1 C22 2.099(6) . ?
P1 F6 1.510(6) . ?
P1 F3 1.518(6) . ?
P1 F5 1.528(6) . ?
P1 F4 1.548(6) . ?
P1 F2 1.561(6) . ?
P1 F1 1.571(5) . ?
N1 C9 1.356(7) . ?
N1 C3 1.387(7) . ?
N1 C2 1.457(7) . ?
N2 C9 1.335(7) . ?
N2 C8 1.403(7) . ?
N2 C10 1.457(7) . ?
N3 C22 1.344(7) . ?
N3 C16 1.399(7) . ?
N3 C15 1.447(7) . ?
N4 C22 1.341(8) . ?
N4 C21 1.393(7) . ?
N4 C23 1.469(7) . ?
C1 C2 1.463(10) . ?
C1 H1A 0.9600 . ?
C1 H1B 0.9600 . ?
C1 H1C 0.9600 . ?
C2 H2A 0.9700 . ?
C2 H2B 0.9700 . ?
C3 C8 1.375(8) . ?
C3 C4 1.401(8) . ?
C4 C5 1.373(9) . ?
C4 H4 0.9300 . ?
C5 C6 1.375(9) . ?
C5 H5 0.9300 . ?
C6 C7 1.381(9) . ?
C6 H6 0.9300 . ?
C7 C8 1.395(8) . ?
C7 H7 0.9300 . ?
C10 C11 1.495(9) . ?
C10 H10A 0.9700 . ?
C10 H10B 0.9700 . ?
C11 O1 1.416(7) . ?
C11 H11A 0.9700 . ?
C11 H11B 0.9700 . ?
O1 C12 1.436(7) . ?
C12 C13 1.484(9) . ?
C12 H12A 0.9700 . ?
C12 H12B 0.9700 . ?
C13 O2 1.410(7) . ?
C13 H13A 0.9700 . ?
C13 H13B 0.9700 . ?
O2 C14 1.431(7) . ?
C14 C15 1.487(9) . ?
C14 H14A 0.9700 . ?
C14 H14B 0.9700 . ?
C15 H15A 0.9700 . ?
C15 H15B 0.9700 . ?
C16 C21 1.373(8) . ?
C16 C17 1.387(8) . ?
C17 C18 1.363(9) . ?
C17 H17 0.9300 . ?
C18 C19 1.383(10) . ?
C18 H18 0.9300 . ?
C19 C20 1.393(9) . ?
C19 H19 0.9300 . ?
C20 C21 1.388(8) . ?
C20 H20 0.9300 . ?
C23 C24 1.501(10) . ?
C23 H23A 0.9700 . ?
C23 H23B 0.9700 . ?
C24 H24A 0.9600 . ?
C24 H24B 0.9600 . ?
C24 H24C 0.9600 . ?
C25 C26 1.457(8) . ?
C25 C27 1.460(13) 2_557 ?
C25 H25A 0.9700 . ?
C25 H25B 0.9700 . ?
C26 C27 1.440(8) . ?
C26 H26A 0.9700 . ?
C26 H26B 0.9700 . ?
C27 C25 1.460(13) 2_557 ?
C27 H27A 0.9700 . ?
C27 H27B 0.9700 . ?

loop_
_geom_torsion_atom_site_label_1
_geom_torsion_atom_site_label_2
_geom_torsion_atom_site_label_3
_geom_torsion_atom_site_label_4
_geom_torsion
_geom_torsion_site_symmetry_1
_geom_torsion_site_symmetry_2
_geom_torsion_site_symmetry_3
_geom_torsion_site_symmetry_4
_geom_torsion_publ_flag
C9 N1 C2 C1 97.5(8) . . . . ?
C3 N1 C2 C1 -85.5(8) . . . . ?
C9 N1 C3 C8 0.2(7) . . . . ?
C2 N1 C3 C8 -177.2(6) . . . . ?
C9 N1 C3 C4 179.1(6) . . . . ?
C2 N1 C3 C4 1.7(10) . . . . ?
C8 C3 C4 C5 0.0(9) . . . . ?
N1 C3 C4 C5 -178.8(6) . . . . ?
C3 C4 C5 C6 0.1(10) . . . . ?
C4 C5 C6 C7 0.3(11) . . . . ?
C5 C6 C7 C8 -0.8(10) . . . . ?
N1 C3 C8 C7 178.5(5) . . . . ?
C4 C3 C8 C7 -0.5(9) . . . . ?
N1 C3 C8 N2 0.0(6) . . . . ?
C4 C3 C8 N2 -179.1(5) . . . . ?
C6 C7 C8 C3 0.9(9) . . . . ?
C6 C7 C8 N2 179.1(6) . . . . ?
C9 N2 C8 C3 -0.1(6) . . . . ?
C10 N2 C8 C3 178.1(5) . . . . ?
C9 N2 C8 C7 -178.5(6) . . . . ?
C10 N2 C8 C7 -0.2(10) . . . . ?
C8 N2 C9 N1 0.2(7) . . . . ?
C10 N2 C9 N1 -178.0(5) . . . . ?
C8 N2 C9 Ag1 179.8(4) . . . . ?
C10 N2 C9 Ag1 1.7(9) . . . . ?
C3 N1 C9 N2 -0.2(7) . . . . ?
C2 N1 C9 N2 177.2(6) . . . . ?
C3 N1 C9 Ag1 -179.9(4) . . . . ?
C2 N1 C9 Ag1 -2.5(9) . . . . ?
C22 Ag1 C9 N2 95(5) . . . . ?
C22 Ag1 C9 N1 -85(5) . . . . ?
C9 N2 C10 C11 -99.6(7) . . . . ?
C8 N2 C10 C11 82.5(7) . . . . ?
N2 C10 C11 O1 68.9(7) . . . . ?
C10 C11 O1 C12 123.8(6) . . . . ?
C11 O1 C12 C13 -73.9(7) . . . . ?
O1 C12 C13 O2 -58.3(8) . . . . ?
C12 C13 O2 C14 -174.1(6) . . . . ?
C13 O2 C14 C15 -149.9(6) . . . . ?
C22 N3 C15 C14 97.2(7) . . . . ?
C16 N3 C15 C14 -81.1(7) . . . . ?
O2 C14 C15 N3 -63.0(7) . . . . ?
C22 N3 C16 C21 -1.2(6) . . . . ?
C15 N3 C16 C21 177.4(5) . . . . ?
C22 N3 C16 C17 -179.7(6) . . . . ?
C15 N3 C16 C17 -1.2(9) . . . . ?
C21 C16 C17 C18 -0.1(8) . . . . ?
N3 C16 C17 C18 178.3(6) . . . . ?
C16 C17 C18 C19 -1.3(9) . . . . ?
C17 C18 C19 C20 1.1(10) . . . . ?
C18 C19 C20 C21 0.5(9) . . . . ?
C17 C16 C21 C20 1.8(9) . . . . ?
N3 C16 C21 C20 -177.0(5) . . . . ?
C17 C16 C21 N4 179.7(5) . . . . ?
N3 C16 C21 N4 1.0(6) . . . . ?
C19 C20 C21 C16 -1.9(8) . . . . ?
C19 C20 C21 N4 -179.3(6) . . . . ?
C22 N4 C21 C16 -0.5(6) . . . . ?
C23 N4 C21 C16 178.8(5) . . . . ?
C22 N4 C21 C20 177.1(6) . . . . ?
C23 N4 C21 C20 -3.6(9) . . . . ?
C21 N4 C22 N3 -0.2(6) . . . . ?
C23 N4 C22 N3 -179.5(5) . . . . ?
C21 N4 C22 Ag1 -171.0(4) . . . . ?
C23 N4 C22 Ag1 9.7(8) . . . . ?
C16 N3 C22 N4 0.8(6) . . . . ?
C15 N3 C22 N4 -177.7(5) . . . . ?
C16 N3 C22 Ag1 171.8(4) . . . . ?
C15 N3 C22 Ag1 -6.7(8) . . . . ?
C9 Ag1 C22 N4 57(6) . . . . ?
C9 Ag1 C22 N3 -113(5) . . . . ?
C22 N4 C23 C24 97.6(8) . . . . ?
C21 N4 C23 C24 -81.6(9) . . . . ?
C27 C25 C26 C27 59.7(12) 2_557 . . . ?
C25 C26 C27 C25 -59.9(13) . . . 2_557 ?
